data_4069612
loop_
_publ_author_name
'Popeney, Chris S.'
'Rheingold, Arnold L.'
'Guan, Zhibin'

_publ_section_title
;
 Nickel(II) and Palladium(II) Polymerization Catalysts Bearing a
 Fluorinated Cyclophane Ligand: Stabilization of the Reactive
 Intermediate(1)
;
_journal_issue 15
_journal_name_full Organometallics
_journal_page_first 4452
_journal_paper_doi 10.1021/om900302r
_journal_volume 28
_journal_year 2009
_chemical_formula_sum 'C84 H41 B Cl2 F28 N2 Ni O2'
_chemical_formula_weight 1782.61
_chemical_name_systematic
; 
 ? 
;
_space_group_IT_number 2
_symmetry_cell_setting triclinic
_symmetry_space_group_name_Hall '-P 1'
_symmetry_space_group_name_H-M 'P -1'
_atom_sites_solution_hydrogens geom
_atom_sites_solution_primary direct
_atom_sites_solution_secondary difmap
_audit_creation_method SHELXL-97
_cell_angle_alpha 103.802(4)
_cell_angle_beta 101.778(4)
_cell_angle_gamma 100.135(4)
_cell_formula_units_Z 2
_cell_length_a 12.010(3)
_cell_length_b 14.126(4)
_cell_length_c 22.928(6)
_cell_measurement_reflns_used 9966
_cell_measurement_temperature 100(2)
_cell_measurement_theta_max 25.37
_cell_measurement_theta_min 2.24
_cell_volume 3593.2(17)
_computing_cell_refinement 'Bruker SAINT'
_computing_data_collection 'Bruker APEX2'
_computing_data_reduction 'Bruker SAINT'
_computing_molecular_graphics 'Bruker SHELXTL'
_computing_publication_material 'Bruker SHELXTL'
_computing_structure_refinement 'SHELXL-97 (Sheldrick, 1997)'
_computing_structure_solution 'SHELXS-97 (Sheldrick, 1990)'
_diffrn_ambient_temperature 100(2)
_diffrn_measured_fraction_theta_full 0.997
_diffrn_measured_fraction_theta_max 0.997
_diffrn_measurement_device_type 'Bruker APEX-II CCD'
_diffrn_measurement_method 'phi and omega scans'
_diffrn_radiation_monochromator graphite
_diffrn_radiation_source 'fine-focus sealed tube'
_diffrn_radiation_type MoK\a
_diffrn_radiation_wavelength 0.71073
_diffrn_reflns_av_R_equivalents 0.0553
_diffrn_reflns_av_sigmaI/netI 0.0535
_diffrn_reflns_limit_h_max 14
_diffrn_reflns_limit_h_min -14
_diffrn_reflns_limit_k_max 16
_diffrn_reflns_limit_k_min -16
_diffrn_reflns_limit_l_max 27
_diffrn_reflns_limit_l_min -27
_diffrn_reflns_number 41565
_diffrn_reflns_theta_full 25.00
_diffrn_reflns_theta_max 25.00
_diffrn_reflns_theta_min 0.95
_exptl_absorpt_coefficient_mu 0.471
_exptl_absorpt_correction_T_max 0.9544
_exptl_absorpt_correction_T_min 0.8561
_exptl_absorpt_correction_type multi-scan
_exptl_absorpt_process_details SADABS
_exptl_crystal_colour red
_exptl_crystal_density_diffrn 1.648
_exptl_crystal_density_method 'not measured'
_exptl_crystal_description plate
_exptl_crystal_F_000 1788
_exptl_crystal_size_max 0.34
_exptl_crystal_size_mid 0.26
_exptl_crystal_size_min 0.10
_refine_diff_density_max 0.917
_refine_diff_density_min -0.794
_refine_diff_density_rms 0.078
_refine_ls_extinction_method none
_refine_ls_goodness_of_fit_ref 1.165
_refine_ls_hydrogen_treatment constr
_refine_ls_matrix_type full
_refine_ls_number_parameters 998
_refine_ls_number_reflns 12613
_refine_ls_number_restraints 0
_refine_ls_restrained_S_all 1.165
_refine_ls_R_factor_all 0.0802
_refine_ls_R_factor_gt 0.0695
_refine_ls_shift/su_max 0.115
_refine_ls_shift/su_mean 0.007
_refine_ls_structure_factor_coef Fsqd
_refine_ls_weighting_details 'calc w=1/[\s^2^(Fo^2^)+(0.0300P)^2^+11.8000P] where P=(Fo^2^+2Fc^2^)/3'
_refine_ls_weighting_scheme calc
_refine_ls_wR_factor_gt 0.1567
_refine_ls_wR_factor_ref 0.1622
_reflns_number_gt 10778
_reflns_number_total 12613
_reflns_threshold_expression >2sigma(I)
_cod_data_source_file om900302r_si_002.cif
_cod_data_source_block guan02
_cod_depositor_comments
;
The following automatic conversions were performed:

'_symmetry_cell_setting' value 'Triclinic' changed to 'triclinic'
according to /home/saulius/struct/CIF-dictionaries/cif_core.dic
dictionary named 'cif_core.dic' version 2.4.2 from 2011-04-26.

Automatic conversion script
Id: cif_fix_values 1715 2011-07-08 13:25:40Z adriana 
;
_cod_original_cell_volume 3593.1(16)
_cod_original_sg_symbol_H-M P-1
_cod_database_code 4069612

loop_
_symmetry_equiv_pos_as_xyz
'x, y, z'
'-x, -y, -z'

loop_
_atom_site_label
_atom_site_type_symbol
_atom_site_fract_x
_atom_site_fract_y
_atom_site_fract_z
_atom_site_U_iso_or_equiv
_atom_site_adp_type
_atom_site_occupancy
_atom_site_symmetry_multiplicity
_atom_site_calc_flag
_atom_site_refinement_flags
Ni1 Ni 0.42770(6) 0.54438(5) 0.48825(3) 0.02096(17) Uani 0.50 1 d P
Ni2 Ni 0.08841(6) 0.47495(5) -0.00240(3) 0.01989(17) Uani 0.50 1 d P
F1 F 0.89039(15) 0.64101(13) 0.57846(8) 0.0364(5) Uani 1 1 d .
F2 F 0.61390(16) 0.81851(14) 0.52065(8) 0.0399(5) Uani 1 1 d .
F3 F 0.63563(14) 0.35529(12) 0.36383(8) 0.0320(5) Uani 1 1 d .
F4 F 0.41266(16) 0.57349(12) 0.30519(9) 0.0357(5) Uani 1 1 d .
F5 F -0.01739(15) 0.73953(13) 0.16881(9) 0.0389(5) Uani 1 1 d .
F6 F 0.32502(15) 0.64064(13) 0.14114(8) 0.0337(5) Uani 1 1 d .
F7 F -0.26074(15) 0.36886(13) 0.11079(8) 0.0349(5) Uani 1 1 d .
F8 F 0.06939(15) 0.26564(13) 0.06593(9) 0.0370(5) Uani 1 1 d .
F12 F 1.10937(14) 0.74873(12) 0.68645(8) 0.0311(5) Uani 1 1 d .
F13 F 1.16981(16) 0.58286(12) 0.70041(9) 0.0382(5) Uani 1 1 d .
F14 F 1.36289(16) 0.59008(12) 0.78875(9) 0.0384(5) Uani 1 1 d .
F15 F 1.49862(16) 0.77300(13) 0.86361(8) 0.0384(5) Uani 1 1 d .
F16 F 1.44401(14) 0.94105(12) 0.84886(8) 0.0287(4) Uani 1 1 d .
F22 F 1.23009(14) 0.87522(13) 0.63454(8) 0.0320(5) Uani 1 1 d .
F23 F 1.07240(18) 0.87966(17) 0.53509(8) 0.0511(6) Uani 1 1 d .
F24 F 0.89687(18) 0.97466(16) 0.54912(9) 0.0538(6) Uani 1 1 d .
F25 F 0.88303(16) 1.06478(14) 0.66641(10) 0.0456(5) Uani 1 1 d .
F26 F 1.03472(14) 1.05866(12) 0.76516(8) 0.0307(4) Uani 1 1 d .
F32 F 1.04687(14) 0.87673(13) 0.79637(8) 0.0298(4) Uani 1 1 d .
F33 F 0.98251(15) 0.93128(14) 0.90155(8) 0.0384(5) Uani 1 1 d .
F34 F 1.12964(17) 1.07844(15) 1.00176(8) 0.0437(5) Uani 1 1 d .
F35 F 1.33967(18) 1.17487(14) 0.99097(8) 0.0409(5) Uani 1 1 d .
F36 F 1.39778(15) 1.13306(12) 0.88457(7) 0.0293(4) Uani 1 1 d .
F42 F 1.26263(13) 1.17551(11) 0.77868(7) 0.0255(4) Uani 1 1 d .
F43 F 1.42720(15) 1.31091(11) 0.76067(8) 0.0299(4) Uani 1 1 d .
F44 F 1.61688(14) 1.25664(12) 0.72621(8) 0.0294(4) Uani 1 1 d .
F45 F 1.63555(13) 1.06436(12) 0.70952(8) 0.0283(4) Uani 1 1 d .
F46 F 1.47271(13) 0.92771(11) 0.72537(8) 0.0261(4) Uani 1 1 d .
N1 N 0.5660(2) 0.5459(2) 0.47232(12) 0.0413(8) Uani 1 1 d .
N2 N 0.0165(3) 0.4995(2) 0.05774(12) 0.0431(9) Uani 1 1 d .
C1 C 0.6424(2) 0.5951(2) 0.44236(13) 0.0234(7) Uani 1 1 d .
C2 C 0.6255(2) 0.55723(19) 0.37767(13) 0.0200(6) Uani 1 1 d .
C3 C 0.7037(2) 0.6032(2) 0.34991(13) 0.0224(7) Uani 1 1 d .
H3A H 0.6937 0.5782 0.3064 0.027 Uiso 1 1 calc R
C4 C 0.7964(3) 0.6850(2) 0.38412(14) 0.0275(7) Uani 1 1 d .
C5 C 0.8089(2) 0.7200(2) 0.44746(13) 0.0266(7) Uani 1 1 d .
H5A H 0.8717 0.7757 0.4712 0.032 Uiso 1 1 calc R
C6 C 0.7339(2) 0.6774(2) 0.47756(13) 0.0215(7) Uani 1 1 d .
C7 C 0.7477(2) 0.7238(2) 0.54570(13) 0.0222(7) Uani 1 1 d .
C8 C 0.8243(2) 0.7069(2) 0.59397(13) 0.0248(7) Uani 1 1 d .
C9 C 0.8372(2) 0.7515(2) 0.65601(13) 0.0253(7) Uani 1 1 d .
H9A H 0.8907 0.7357 0.6868 0.030 Uiso 1 1 calc R
C10 C 0.7709(2) 0.8200(2) 0.67331(13) 0.0222(7) Uani 1 1 d .
C11 C 0.6959(2) 0.8424(2) 0.62680(13) 0.0252(7) Uani 1 1 d .
H11A H 0.6511 0.8901 0.6371 0.030 Uiso 1 1 calc R
C12 C 0.6866(2) 0.7948(2) 0.56525(13) 0.0258(7) Uani 1 1 d .
C13 C 0.5282(2) 0.4700(2) 0.33862(12) 0.0206(7) Uani 1 1 d .
C14 C 0.5362(2) 0.3710(2) 0.33188(13) 0.0229(7) Uani 1 1 d .
C15 C 0.4501(2) 0.2888(2) 0.29473(13) 0.0241(7) Uani 1 1 d .
H15A H 0.4614 0.2231 0.2917 0.029 Uiso 1 1 calc R
C16 C 0.3462(2) 0.3023(2) 0.26148(12) 0.0229(7) Uani 1 1 d .
C17 C 0.3354(3) 0.3994(2) 0.26555(13) 0.0255(7) Uani 1 1 d .
H17A H 0.2662 0.4110 0.2427 0.031 Uiso 1 1 calc R
C18 C 0.4259(2) 0.4800(2) 0.30309(13) 0.0234(7) Uani 1 1 d .
C19 C 0.8791(3) 0.7330(3) 0.35214(15) 0.0418(10) Uani 1 1 d .
H19A H 0.9383 0.7892 0.3828 0.063 Uiso 1 1 calc R
H19B H 0.8350 0.7577 0.3204 0.063 Uiso 1 1 calc R
H19C H 0.9178 0.6833 0.3325 0.063 Uiso 1 1 calc R
C20 C 0.7752(3) 0.8657(2) 0.74111(13) 0.0248(7) Uani 1 1 d .
H20A H 0.7149 0.9052 0.7432 0.030 Uiso 1 1 calc R
H20B H 0.8526 0.9123 0.7621 0.030 Uiso 1 1 calc R
C21 C 0.2455(3) 0.2134(2) 0.22406(13) 0.0252(7) Uani 1 1 d .
H21A H 0.2623 0.1820 0.1844 0.030 Uiso 1 1 calc R
H21B H 0.1733 0.2375 0.2141 0.030 Uiso 1 1 calc R
C22 C 0.3775(6) 0.5310(5) 0.5030(3) 0.0318(8) Uani 0.50 1 d P
C23 C 0.4581(6) 0.5859(5) 0.4688(3) 0.0318(8) Uani 0.50 1 d P
C24 C 0.4132(2) 0.64514(19) 0.44728(11) 0.0318(8) Uani 0.50 1 d P
O24 O 0.4132(2) 0.64514(19) 0.44728(11) 0.0318(3) Uani 0.50 1 d P
C25 C 0.2906(6) 0.6478(5) 0.4679(3) 0.0318(8) Uani 0.50 1 d P
C26 C 0.2844(2) 0.5559(2) 0.50474(13) 0.0446(8) Uani 0.50 1 d P
O26 O 0.2844(2) 0.5559(2) 0.50474(13) 0.0446(8) Uani 0.50 1 d P
C27 C 0.1816(5) 0.5559(4) 0.5236(3) 0.0267(15) Uani 0.50 1 d P
C28 C 0.1114(4) 0.6106(3) 0.5211(2) 0.0708(13) Uani 1 1 d .
C29 C 0.1106(6) 0.6814(5) 0.4796(3) 0.0339(17) Uani 0.50 1 d P
C30 C 0.2307(5) 0.6966(3) 0.4642(2) 0.0932(15) Uani 1 1 d .
C31 C 0.2358(5) 0.7712(5) 0.4216(3) 0.0311(16) Uani 0.50 1 d P
C32 C 0.3543(4) 0.7770(3) 0.40727(17) 0.0565(12) Uani 1 1 d .
C33 C 0.4215(6) 0.7243(4) 0.4151(3) 0.0289(15) Uani 0.50 1 d P
C34 C 0.2336(5) 0.6141(5) 0.5034(3) 0.0304(16) Uani 0.50 1 d P
C35 C 0.3525(5) 0.6938(5) 0.4475(3) 0.0294(16) Uani 0.50 1 d P
C41 C 0.0363(3) 0.5011(2) 0.12221(13) 0.0252(7) Uani 1 1 d .
C42 C -0.0130(2) 0.4165(2) 0.13754(13) 0.0223(7) Uani 1 1 d .
C43 C 0.0085(2) 0.4196(2) 0.20080(13) 0.0255(7) Uani 1 1 d .
H43A H -0.0243 0.3623 0.2120 0.031 Uiso 1 1 calc R
C44 C 0.0767(3) 0.5046(2) 0.24728(13) 0.0267(7) Uani 1 1 d .
C45 C 0.1223(2) 0.5880(2) 0.23015(13) 0.0269(7) Uani 1 1 d .
H45A H 0.1679 0.6468 0.2616 0.032 Uiso 1 1 calc R
C46 C 0.1031(2) 0.5881(2) 0.16814(13) 0.0239(7) Uani 1 1 d .
C47 C 0.1481(3) 0.6822(2) 0.15311(13) 0.0245(7) Uani 1 1 d .
C48 C 0.0874(3) 0.7566(2) 0.15496(14) 0.0271(7) Uani 1 1 d .
C49 C 0.1258(3) 0.8465(2) 0.14321(14) 0.0299(8) Uani 1 1 d .
H49A H 0.0791 0.8944 0.1446 0.036 Uiso 1 1 calc R
C50 C 0.2326(2) 0.8661(2) 0.12938(13) 0.0240(7) Uani 1 1 d .
C51 C 0.2996(3) 0.7958(2) 0.12868(13) 0.0257(7) Uani 1 1 d .
H51A H 0.3741 0.8084 0.1202 0.031 Uiso 1 1 calc R
C52 C 0.2565(3) 0.7074(2) 0.14041(13) 0.0259(7) Uani 1 1 d .
C53 C -0.0902(3) 0.3241(2) 0.08967(12) 0.0238(7) Uani 1 1 d .
C54 C -0.0480(2) 0.2511(2) 0.05498(13) 0.0259(7) Uani 1 1 d .
C55 C -0.1176(3) 0.1652(2) 0.01044(13) 0.0275(7) Uani 1 1 d .
H55A H -0.0828 0.1183 -0.0121 0.033 Uiso 1 1 calc R
C56 C -0.2383(3) 0.1481(2) -0.00114(13) 0.0251(7) Uani 1 1 d .
C57 C -0.2856(3) 0.2178(2) 0.03384(13) 0.0270(7) Uani 1 1 d .
H57A H -0.3680 0.2075 0.0275 0.032 Uiso 1 1 calc R
C58 C -0.2118(3) 0.3023(2) 0.07794(13) 0.0261(7) Uani 1 1 d .
C59 C 0.1004(3) 0.5069(3) 0.31526(14) 0.0363(9) Uani 1 1 d .
H59A H 0.0613 0.4423 0.3188 0.054 Uiso 1 1 calc R
H59B H 0.0702 0.5605 0.3379 0.054 Uiso 1 1 calc R
H59C H 0.1849 0.5194 0.3329 0.054 Uiso 1 1 calc R
C60 C 0.2736(3) 0.9613(2) 0.11224(14) 0.0294(8) Uani 1 1 d .
H60A H 0.3375 1.0077 0.1471 0.035 Uiso 1 1 calc R
H60B H 0.2081 0.9947 0.1059 0.035 Uiso 1 1 calc R
C61 C -0.3178(3) 0.0596(2) -0.05256(14) 0.0281(8) Uani 1 1 d .
H61A H -0.3969 0.0724 -0.0628 0.034 Uiso 1 1 calc R
H61B H -0.3245 -0.0008 -0.0376 0.034 Uiso 1 1 calc R
C62 C 0.0964(5) 0.4711(4) -0.0362(3) 0.0226(14) Uani 0.50 1 d P
C63 C 0.1170(5) 0.4724(4) 0.0325(3) 0.0199(13) Uani 0.50 1 d P
C64 C 0.2075(3) 0.4469(2) 0.05312(12) 0.0420(8) Uani 0.50 1 d P
O64 O 0.2075(3) 0.4469(2) 0.05312(12) 0.0420(8) Uani 0.50 1 d P
C65 C 0.2735(7) 0.4297(5) -0.0032(3) 0.0396(19) Uani 0.50 1 d P
C66 C 0.1726(3) 0.4478(2) -0.06192(13) 0.0464(8) Uani 0.50 1 d P
O66 O 0.1726(3) 0.4478(2) -0.06192(13) 0.0464(8) Uani 0.50 1 d P
C67 C 0.2247(5) 0.4280(4) -0.1128(3) 0.0320(16) Uani 0.50 1 d P
C68 C 0.3127(4) 0.4005(3) -0.11877(18) 0.0640(13) Uani 1 1 d .
C69 C 0.4041(5) 0.3885(5) -0.0640(4) 0.0388(18) Uani 0.50 1 d P
C70 C 0.3507(6) 0.4040(3) -0.0077(2) 0.087(2) Uani 1 1 d .
C71 C 0.4416(6) 0.3935(5) 0.0521(3) 0.0356(15) Uiso 0.50 1 d P
C72 C 0.3821(4) 0.4059(3) 0.10384(19) 0.0533(10) Uiso 1 1 d .
C73 C 0.2903(5) 0.4323(5) 0.1043(3) 0.0317(14) Uiso 0.50 1 d P
C74 C 0.2543(6) 0.4203(5) -0.0624(3) 0.0304(14) Uiso 0.50 1 d P
C75 C 0.2884(6) 0.4202(5) 0.0463(3) 0.0315(14) Uiso 0.50 1 d P
C111 C 1.2760(2) 0.8557(2) 0.76554(12) 0.0200(6) Uiso 1 1 d .
C112 C 1.2094(2) 0.7606(2) 0.73043(13) 0.0256(6) Uiso 1 1 d .
C113 C 1.2374(3) 0.6723(2) 0.73760(14) 0.0288(7) Uiso 1 1 d .
C114 C 1.3348(3) 0.6758(2) 0.78230(14) 0.0296(7) Uiso 1 1 d .
C115 C 1.4029(3) 0.7679(2) 0.81952(14) 0.0262(6) Uiso 1 1 d .
C116 C 1.3724(2) 0.8535(2) 0.81054(13) 0.0229(6) Uiso 1 1 d .
C121 C 1.1399(2) 0.9632(2) 0.70608(13) 0.0230(6) Uiso 1 1 d .
C122 C 1.1423(3) 0.9205(2) 0.64486(14) 0.0272(7) Uiso 1 1 d .
C123 C 1.0621(3) 0.9223(2) 0.59265(15) 0.0349(8) Uiso 1 1 d .
C124 C 0.9745(3) 0.9708(3) 0.59958(16) 0.0382(8) Uiso 1 1 d .
C125 C 0.9685(3) 1.0157(2) 0.65846(15) 0.0335(7) Uiso 1 1 d .
C126 C 1.0488(2) 1.0108(2) 0.70946(13) 0.0250(6) Uiso 1 1 d .
C131 C 1.2227(2) 1.0051(2) 0.83276(13) 0.0214(6) Uiso 1 1 d .
C132 C 1.1207(2) 0.9548(2) 0.84327(13) 0.0253(6) Uiso 1 1 d .
C133 C 1.0863(3) 0.9796(2) 0.89735(14) 0.0290(7) Uiso 1 1 d .
C134 C 1.1597(3) 1.0553(2) 0.94722(14) 0.0291(7) Uiso 1 1 d .
C135 C 1.2643(3) 1.1044(2) 0.94163(14) 0.0293(7) Uiso 1 1 d .
C136 C 1.2925(2) 1.0790(2) 0.88536(13) 0.0245(6) Uiso 1 1 d .
C141 C 1.3589(2) 1.0445(2) 0.75450(12) 0.0194(6) Uiso 1 1 d .
C142 C 1.3546(2) 1.1443(2) 0.76163(13) 0.0212(6) Uiso 1 1 d .
C143 C 1.4367(2) 1.2157(2) 0.75224(13) 0.0230(6) Uiso 1 1 d .
C144 C 1.5334(2) 1.1885(2) 0.73492(13) 0.0225(6) Uiso 1 1 d .
C145 C 1.5419(2) 1.0911(2) 0.72625(13) 0.0220(6) Uiso 1 1 d .
C146 C 1.4562(2) 1.0220(2) 0.73587(12) 0.0202(6) Uiso 1 1 d .
C160 C 0.6655(3) 1.0042(3) 0.46221(16) 0.0376(8) Uiso 1 1 d .
H16A H 0.6541 0.9812 0.4986 0.045 Uiso 1 1 calc R
H16B H 0.7352 1.0611 0.4765 0.045 Uiso 1 1 calc R
B1 B 1.2489(3) 0.9662(2) 0.76424(15) 0.0210(7) Uiso 1 1 d .
Cl1 Cl 0.69008(7) 0.90522(6) 0.40642(4) 0.0346(2) Uani 1 1 d .
Cl2 Cl 0.54238(8) 1.04492(7) 0.43178(4) 0.0470(2) Uani 1 1 d .

loop_
_atom_site_aniso_label
_atom_site_aniso_U_11
_atom_site_aniso_U_22
_atom_site_aniso_U_33
_atom_site_aniso_U_23
_atom_site_aniso_U_13
_atom_site_aniso_U_12
Ni1 0.0201(3) 0.0210(3) 0.0223(3) 0.0052(3) 0.0069(3) 0.0057(3)
Ni2 0.0197(3) 0.0235(3) 0.0166(3) 0.0046(3) 0.0046(3) 0.0072(3)
F1 0.0452(9) 0.0385(9) 0.0278(9) 0.0044(7) 0.0074(7) 0.0253(8)
F2 0.0442(9) 0.0582(10) 0.0224(8) 0.0090(8) 0.0060(7) 0.0314(8)
F3 0.0239(8) 0.0265(8) 0.0379(10) 0.0012(7) -0.0006(7) 0.0072(7)
F4 0.0406(10) 0.0202(8) 0.0426(10) 0.0097(7) 0.0010(8) 0.0077(7)
F5 0.0304(8) 0.0306(9) 0.0587(11) 0.0116(8) 0.0211(8) 0.0052(7)
F6 0.0338(8) 0.0318(8) 0.0398(9) 0.0122(7) 0.0125(7) 0.0124(7)
F7 0.0357(9) 0.0336(9) 0.0352(9) 0.0034(7) 0.0148(7) 0.0098(7)
F8 0.0226(8) 0.0281(9) 0.0486(11) -0.0023(8) 0.0024(8) 0.0023(7)
F12 0.0237(8) 0.0278(8) 0.0346(9) 0.0033(7) 0.0031(7) 0.0005(7)
F13 0.0396(9) 0.0183(8) 0.0520(11) 0.0022(8) 0.0160(8) 0.0008(7)
F14 0.0558(10) 0.0244(8) 0.0474(10) 0.0163(7) 0.0242(8) 0.0195(7)
F15 0.0434(10) 0.0393(9) 0.0362(9) 0.0155(8) 0.0044(8) 0.0197(8)
F16 0.0303(8) 0.0245(8) 0.0260(8) 0.0055(7) -0.0013(7) 0.0048(7)
F22 0.0278(8) 0.0387(9) 0.0235(8) 0.0011(7) 0.0073(7) 0.0023(7)
F23 0.0440(11) 0.0717(14) 0.0198(9) 0.0073(9) -0.0007(8) -0.0137(11)
F24 0.0374(11) 0.0708(13) 0.0427(10) 0.0323(9) -0.0153(9) -0.0064(10)
F25 0.0272(9) 0.0443(10) 0.0680(12) 0.0286(9) 0.0010(9) 0.0110(8)
F26 0.0276(8) 0.0327(8) 0.0361(9) 0.0134(7) 0.0096(7) 0.0117(7)
F32 0.0243(8) 0.0334(9) 0.0310(8) 0.0122(7) 0.0065(7) 0.0014(7)
F33 0.0280(8) 0.0555(10) 0.0420(9) 0.0238(8) 0.0184(7) 0.0116(8)
F34 0.0597(10) 0.0521(11) 0.0319(9) 0.0133(8) 0.0284(8) 0.0240(9)
F35 0.0598(11) 0.0330(9) 0.0244(9) 0.0019(7) 0.0106(8) 0.0058(9)
F36 0.0337(9) 0.0259(8) 0.0223(8) 0.0027(7) 0.0065(7) -0.0014(7)
F42 0.0289(8) 0.0224(7) 0.0288(8) 0.0063(6) 0.0123(6) 0.0107(6)
F43 0.0392(9) 0.0181(7) 0.0350(9) 0.0080(6) 0.0138(7) 0.0076(7)
F44 0.0308(8) 0.0258(8) 0.0319(8) 0.0107(7) 0.0123(7) -0.0010(7)
F45 0.0229(7) 0.0329(8) 0.0326(8) 0.0098(7) 0.0124(6) 0.0087(7)
F46 0.0279(8) 0.0208(7) 0.0335(8) 0.0090(6) 0.0128(7) 0.0086(6)
N1 0.0377(14) 0.0481(17) 0.0188(12) -0.0060(12) 0.0098(11) -0.0203(13)
N2 0.079(2) 0.0221(13) 0.0163(12) 0.0051(10) 0.0039(13) -0.0074(14)
C1 0.0214(13) 0.0237(13) 0.0249(13) 0.0043(11) 0.0111(11) 0.0021(11)
C2 0.0220(12) 0.0159(12) 0.0232(13) 0.0053(10) 0.0087(10) 0.0041(10)
C3 0.0253(13) 0.0224(13) 0.0195(12) 0.0053(10) 0.0083(11) 0.0037(11)
C4 0.0299(14) 0.0269(14) 0.0287(14) 0.0115(11) 0.0112(12) 0.0050(12)
C5 0.0219(14) 0.0266(14) 0.0263(14) 0.0057(12) 0.0039(11) -0.0019(12)
C6 0.0219(12) 0.0206(13) 0.0221(13) 0.0051(10) 0.0084(10) 0.0037(11)
C7 0.0193(13) 0.0237(14) 0.0186(13) 0.0021(11) 0.0054(10) -0.0028(11)
C8 0.0236(13) 0.0225(13) 0.0285(14) 0.0045(11) 0.0107(11) 0.0051(11)
C9 0.0243(14) 0.0244(14) 0.0229(14) 0.0041(11) 0.0026(11) 0.0031(11)
C10 0.0190(13) 0.0216(13) 0.0211(13) 0.0018(11) 0.0043(11) -0.0012(11)
C11 0.0270(13) 0.0255(14) 0.0243(13) 0.0049(11) 0.0109(11) 0.0076(11)
C12 0.0229(13) 0.0296(14) 0.0240(14) 0.0077(11) 0.0040(11) 0.0063(12)
C13 0.0222(12) 0.0231(13) 0.0159(12) 0.0038(10) 0.0087(10) 0.0017(11)
C14 0.0225(13) 0.0236(13) 0.0218(13) 0.0030(11) 0.0068(11) 0.0067(11)
C15 0.0262(13) 0.0194(13) 0.0256(14) 0.0017(11) 0.0100(11) 0.0053(11)
C16 0.0264(13) 0.0228(13) 0.0177(12) 0.0036(10) 0.0085(11) 0.0011(11)
C17 0.0258(14) 0.0288(14) 0.0216(13) 0.0083(11) 0.0043(11) 0.0063(12)
C18 0.0302(14) 0.0194(13) 0.0220(13) 0.0060(10) 0.0094(11) 0.0060(11)
C19 0.0412(18) 0.0463(19) 0.0321(16) 0.0120(14) 0.0144(14) -0.0119(16)
C20 0.0265(14) 0.0224(14) 0.0204(13) 0.0001(11) 0.0063(11) 0.0004(11)
C21 0.0264(14) 0.0241(14) 0.0177(13) -0.0010(11) 0.0041(11) -0.0011(12)
C22 0.0403(18) 0.0287(15) 0.0193(14) 0.0073(12) 0.0066(13) -0.0087(14)
C23 0.0403(18) 0.0287(15) 0.0193(14) 0.0073(12) 0.0066(13) -0.0087(14)
C24 0.0403(18) 0.0287(15) 0.0193(14) 0.0073(12) 0.0066(13) -0.0087(14)
O24 0.0403(6) 0.0287(5) 0.0193(3) 0.0073(2) 0.0066(2) -0.00872(13)
C25 0.0403(18) 0.0287(15) 0.0193(14) 0.0073(12) 0.0066(13) -0.0087(14)
C26 0.0261(12) 0.0548(18) 0.0394(15) -0.0108(13) 0.0191(11) -0.0039(13)
O26 0.0261(12) 0.0548(18) 0.0394(15) -0.0108(13) 0.0191(11) -0.0039(13)
C27 0.028(3) 0.023(3) 0.025(3) -0.001(2) 0.009(2) 0.003(2)
C28 0.078(2) 0.030(2) 0.109(3) -0.0047(19) 0.074(2) 0.0008(18)
C29 0.037(3) 0.027(3) 0.030(3) 0.000(3) 0.003(3) 0.008(3)
C30 0.148(3) 0.031(2) 0.090(3) -0.0222(19) 0.094(2) -0.026(2)
C31 0.034(3) 0.030(3) 0.022(3) -0.001(2) -0.003(2) 0.011(3)
C32 0.099(3) 0.0286(18) 0.0383(18) 0.0022(15) 0.0368(18) -0.0073(19)
C33 0.041(3) 0.018(3) 0.023(3) 0.002(2) 0.009(3) 0.002(3)
C34 0.026(3) 0.027(3) 0.028(3) 0.000(3) 0.004(3) -0.004(3)
C35 0.030(3) 0.027(3) 0.021(3) 0.001(2) -0.004(2) 0.003(3)
C41 0.0321(14) 0.0256(14) 0.0172(13) 0.0060(11) 0.0054(11) 0.0060(12)
C42 0.0238(13) 0.0236(13) 0.0193(13) 0.0054(11) 0.0052(11) 0.0064(11)
C43 0.0248(14) 0.0293(14) 0.0216(13) 0.0078(11) 0.0047(11) 0.0049(12)
C44 0.0254(14) 0.0340(15) 0.0179(13) 0.0072(11) 0.0041(11) 0.0015(12)
C45 0.0241(14) 0.0313(15) 0.0193(13) 0.0027(12) 0.0026(11) 0.0008(12)
C46 0.0250(13) 0.0225(13) 0.0211(13) 0.0030(11) 0.0044(11) 0.0040(11)
C47 0.0288(14) 0.0224(14) 0.0168(13) 0.0016(11) 0.0029(11) 0.0005(12)
C48 0.0241(14) 0.0277(15) 0.0262(14) 0.0037(12) 0.0064(11) 0.0033(12)
C49 0.0313(15) 0.0249(14) 0.0300(15) 0.0032(12) 0.0068(12) 0.0057(12)
C50 0.0257(14) 0.0215(14) 0.0164(13) -0.0007(11) -0.0001(11) -0.0007(11)
C51 0.0233(13) 0.0315(15) 0.0212(13) 0.0063(11) 0.0068(11) 0.0045(12)
C52 0.0300(14) 0.0270(14) 0.0171(13) 0.0033(11) 0.0011(11) 0.0075(12)
C53 0.0296(14) 0.0239(13) 0.0167(12) 0.0070(11) 0.0044(11) 0.0031(12)
C54 0.0220(13) 0.0272(14) 0.0262(14) 0.0082(11) 0.0025(11) 0.0033(11)
C55 0.0306(15) 0.0266(14) 0.0244(14) 0.0069(11) 0.0073(12) 0.0050(12)
C56 0.0300(15) 0.0237(13) 0.0190(13) 0.0087(11) 0.0012(11) 0.0024(12)
C57 0.0210(13) 0.0336(15) 0.0247(14) 0.0112(12) 0.0030(11) 0.0016(12)
C58 0.0353(15) 0.0239(13) 0.0210(13) 0.0071(11) 0.0074(11) 0.0108(12)
C59 0.0377(17) 0.0466(18) 0.0189(14) 0.0109(13) 0.0021(13) -0.0010(15)
C60 0.0310(15) 0.0238(14) 0.0252(15) 0.0016(12) 0.0009(12) 0.0003(12)
C61 0.0285(15) 0.0239(14) 0.0253(14) 0.0047(12) 0.0032(12) -0.0029(12)
C62 0.021(3) 0.032(3) 0.016(3) 0.011(2) 0.004(2) 0.004(2)
C63 0.021(3) 0.024(3) 0.013(3) 0.006(2) 0.001(2) 0.005(2)
C64 0.0590(18) 0.0272(13) 0.0282(13) 0.0074(11) -0.0080(13) 0.0033(13)
O64 0.0590(18) 0.0272(13) 0.0282(13) 0.0074(11) -0.0080(13) 0.0033(13)
C65 0.047(4) 0.026(3) 0.033(3) 0.000(3) 0.003(3) -0.005(3)
C66 0.0747(19) 0.0280(14) 0.0337(13) 0.0002(11) 0.0300(13) -0.0021(14)
O66 0.0747(19) 0.0280(14) 0.0337(13) 0.0002(11) 0.0300(13) -0.0021(14)
C67 0.038(3) 0.021(3) 0.038(3) 0.002(2) 0.025(3) -0.001(2)
C68 0.117(3) 0.0327(19) 0.0446(19) 0.0003(16) 0.047(2) 0.008(2)
C69 0.028(3) 0.023(3) 0.061(4) 0.001(3) 0.016(3) 0.005(2)
C70 0.175(5) 0.026(2) 0.044(2) 0.0043(18) 0.029(3) -0.010(3)
Cl1 0.0373(4) 0.0366(4) 0.0305(4) 0.0069(3) 0.0103(3) 0.0117(3)
Cl2 0.0460(4) 0.0624(5) 0.0381(4) 0.0121(4) 0.0119(4) 0.0286(4)

loop_
_atom_type_symbol
_atom_type_description
_atom_type_scat_dispersion_real
_atom_type_scat_dispersion_imag
_atom_type_scat_source
C C 0.0033 0.0016 'International Tables Vol C Tables 4.2.6.8 and 6.1.1.4'
H H 0.0000 0.0000 'International Tables Vol C Tables 4.2.6.8 and 6.1.1.4'
B B 0.0013 0.0007 'International Tables Vol C Tables 4.2.6.8 and 6.1.1.4'
N N 0.0061 0.0033 'International Tables Vol C Tables 4.2.6.8 and 6.1.1.4'
O O 0.0106 0.0060 'International Tables Vol C Tables 4.2.6.8 and 6.1.1.4'
F F 0.0171 0.0103 'International Tables Vol C Tables 4.2.6.8 and 6.1.1.4'
Ni Ni 0.3393 1.1124 'International Tables Vol C Tables 4.2.6.8 and 6.1.1.4'
Cl Cl 0.1484 0.1585 'International Tables Vol C Tables 4.2.6.8 and 6.1.1.4'

loop_
_geom_angle_atom_site_label_1
_geom_angle_atom_site_label_2
_geom_angle_atom_site_label_3
_geom_angle
_geom_angle_site_symmetry_1
_geom_angle_site_symmetry_3
C22 Ni1 C23 144.5(7) . .
C22 Ni1 N1 62.3(6) . 2_666
C23 Ni1 N1 152.8(5) . 2_666
C22 Ni1 N1 157.1(6) . .
C23 Ni1 N1 57.7(5) . .
N1 Ni1 N1 95.17(13) 2_666 .
C22 Ni1 C26 27.6(6) . .
C23 Ni1 C26 117.1(5) . .
N1 Ni1 C26 89.86(15) 2_666 .
N1 Ni1 C26 174.32(16) . .
C22 Ni1 C24 114.3(6) . .
C23 Ni1 C24 30.5(5) . .
N1 Ni1 C24 176.47(14) 2_666 .
N1 Ni1 C24 88.21(14) . .
C26 Ni1 C24 86.71(14) . .
C22 Ni1 Ni1 110.4(6) . 2_666
C23 Ni1 Ni1 104.6(5) . 2_666
N1 Ni1 Ni1 48.24(10) 2_666 2_666
N1 Ni1 Ni1 46.94(11) . 2_666
C26 Ni1 Ni1 138.03(12) . 2_666
C24 Ni1 Ni1 135.14(10) . 2_666
C22 Ni1 C25 72.0(6) . .
C23 Ni1 C25 72.6(5) . .
N1 Ni1 C25 134.27(19) 2_666 .
N1 Ni1 C25 130.34(19) . .
C26 Ni1 C25 44.46(19) . .
C24 Ni1 C25 42.27(17) . .
Ni1 Ni1 C25 175.51(14) 2_666 .
C62 Ni2 C63 146.7(6) . .
C62 Ni2 N2 59.5(4) . 2_565
C63 Ni2 N2 153.5(4) . 2_565
C62 Ni2 N2 154.8(4) . .
C63 Ni2 N2 58.3(4) . .
N2 Ni2 N2 95.34(12) 2_565 .
C62 Ni2 C66 29.1(4) . .
C63 Ni2 C66 117.8(4) . .
N2 Ni2 C66 88.56(15) 2_565 .
N2 Ni2 C66 176.09(15) . .
C62 Ni2 C64 116.6(4) . .
C63 Ni2 C64 30.3(4) . .
N2 Ni2 C64 176.05(16) 2_565 .
N2 Ni2 C64 88.58(15) . .
C66 Ni2 C64 87.53(15) . .
C62 Ni2 Ni2 107.6(4) . 2_565
C63 Ni2 Ni2 105.6(4) . 2_565
N2 Ni2 Ni2 48.06(11) 2_565 2_565
N2 Ni2 Ni2 47.28(11) . 2_565
C66 Ni2 Ni2 136.62(12) . 2_565
C64 Ni2 Ni2 135.85(12) . 2_565
C62 Ni2 C65 74.0(5) . .
C63 Ni2 C65 72.8(5) . .
N2 Ni2 C65 133.5(2) 2_565 .
N2 Ni2 C65 131.1(2) . .
C66 Ni2 C65 45.0(2) . .
C64 Ni2 C65 42.6(2) . .
Ni2 Ni2 C65 177.48(16) 2_565 .
C1 N1 C23 110.0(4) . .
C1 N1 C22 108.9(4) . 2_666
C23 N1 C22 141.2(4) . 2_666
C1 N1 Ni1 135.0(2) . 2_666
C23 N1 Ni1 115.0(3) . 2_666
C22 N1 Ni1 26.2(3) 2_666 2_666
C1 N1 Ni1 140.1(3) . .
C23 N1 Ni1 30.2(3) . .
C22 N1 Ni1 111.0(3) 2_666 .
Ni1 N1 Ni1 84.82(13) 2_666 .
C41 N2 C62 110.5(3) . 2_565
C41 N2 C63 110.5(3) . .
C62 N2 C63 138.9(4) 2_565 .
C41 N2 Ni2 137.4(3) . 2_565
C62 N2 Ni2 26.9(2) 2_565 2_565
C63 N2 Ni2 112.0(3) . 2_565
C41 N2 Ni2 137.9(3) . .
C62 N2 Ni2 111.5(3) 2_565 .
C63 N2 Ni2 27.4(2) . .
Ni2 N2 Ni2 84.66(12) 2_565 .
C6 C1 C2 121.1(3) . .
C6 C1 N1 119.9(2) . .
C2 C1 N1 119.0(2) . .
C3 C2 C1 118.1(2) . .
C3 C2 C13 119.4(2) . .
C1 C2 C13 122.5(3) . .
C2 C3 C4 121.9(3) . .
C5 C4 C3 117.9(3) . .
C5 C4 C19 121.8(3) . .
C3 C4 C19 120.3(3) . .
C6 C5 C4 122.8(3) . .
C5 C6 C1 118.3(3) . .
C5 C6 C7 119.8(2) . .
C1 C6 C7 121.8(3) . .
C8 C7 C12 113.6(3) . .
C8 C7 C6 125.5(3) . .
C12 C7 C6 120.7(3) . .
F1 C8 C9 118.2(3) . .
F1 C8 C7 117.1(2) . .
C9 C8 C7 124.7(3) . .
C8 C9 C10 119.4(3) . .
C11 C10 C9 118.2(3) . .
C11 C10 C20 120.1(3) . .
C9 C10 C20 121.6(3) . .
C12 C11 C10 119.6(3) . .
F2 C12 C11 118.6(3) . .
F2 C12 C7 117.0(2) . .
C11 C12 C7 124.4(3) . .
C18 C13 C14 114.1(2) . .
C18 C13 C2 123.2(3) . .
C14 C13 C2 122.6(2) . .
F3 C14 C15 118.2(3) . .
F3 C14 C13 117.5(2) . .
C15 C14 C13 124.3(3) . .
C14 C15 C16 119.7(3) . .
C17 C16 C15 118.1(2) . .
C17 C16 C21 120.8(3) . .
C15 C16 C21 121.1(3) . .
C16 C17 C18 120.0(3) . .
F4 C18 C13 118.0(2) . .
F4 C18 C17 118.2(3) . .
C13 C18 C17 123.8(3) . .
C10 C20 C21 112.9(2) . 2_666
C16 C21 C20 112.5(2) . 2_666
Ni1 C22 C26 135.6(8) . .
Ni1 C22 N1 91.5(7) . 2_666
C26 C22 N1 132.8(6) . 2_666
Ni1 C22 C23 19.1(4) . .
C26 C22 C23 116.7(6) . .
N1 C22 C23 110.5(6) 2_666 .
Ni1 C23 C24 127.6(7) . .
Ni1 C23 N1 92.1(6) . .
C24 C23 N1 140.2(6) . .
Ni1 C23 C22 16.4(4) . .
C24 C23 C22 111.5(6) . .
N1 C23 C22 108.3(5) . .
C35 C24 C23 150.0(6) . .
C35 C24 C33 58.8(5) . .
C23 C24 C33 149.1(5) . .
C35 C24 C25 44.1(4) . .
C23 C24 C25 108.3(4) . .
C33 C24 C25 102.2(4) . .
C35 C24 Ni1 129.7(4) . .
C23 C24 Ni1 21.8(3) . .
C33 C24 Ni1 170.9(3) . .
C25 C24 Ni1 86.6(3) . .
C30 C25 C35 91.0(6) . .
C30 C25 C34 86.6(6) . .
C35 C25 C34 165.6(6) . .
C30 C25 C24 132.3(6) . .
C35 C25 C24 41.4(4) . .
C34 C25 C24 139.9(6) . .
C30 C25 C26 126.8(6) . .
C35 C25 C26 141.3(7) . .
C34 C25 C26 40.5(4) . .
C24 C25 C26 100.8(4) . .
C30 C25 Ni1 173.8(5) . .
C35 C25 Ni1 91.9(5) . .
C34 C25 Ni1 89.3(5) . .
C24 C25 Ni1 51.1(2) . .
C26 C25 Ni1 49.7(2) . .
C34 C26 C22 148.1(5) . .
C34 C26 C27 55.2(5) . .
C22 C26 C27 154.4(5) . .
C34 C26 C25 48.9(5) . .
C22 C26 C25 102.5(4) . .
C27 C26 C25 102.9(4) . .
C34 C26 Ni1 132.8(4) . .
C22 C26 Ni1 16.7(3) . .
C27 C26 Ni1 171.0(4) . .
C25 C26 Ni1 85.8(3) . .
C34 C27 C28 82.3(6) . .
C34 C27 C26 50.3(4) . .
C28 C27 C26 132.5(6) . .
C27 C28 C29 122.0(5) . .
C27 C28 C34 47.2(4) . .
C29 C28 C34 76.9(4) . .
C28 C29 C30 107.1(5) . .
C28 C29 C34 53.0(3) . .
C30 C29 C34 54.3(4) . .
C25 C30 C29 125.4(6) . .
C25 C30 C35 46.0(5) . .
C29 C30 C35 170.8(5) . .
C25 C30 C31 122.3(6) . .
C29 C30 C31 109.4(5) . .
C35 C30 C31 77.9(4) . .
C25 C30 C34 51.9(5) . .
C29 C30 C34 75.5(4) . .
C35 C30 C34 96.9(5) . .
C31 C30 C34 173.9(5) . .
C32 C31 C30 104.8(5) . .
C32 C31 C35 54.0(3) . .
C30 C31 C35 50.8(3) . .
C33 C32 C31 128.7(5) . .
C33 C32 C35 51.3(4) . .
C31 C32 C35 78.2(4) . .
C32 C33 C35 82.5(5) . .
C32 C33 C24 127.7(6) . .
C35 C33 C24 45.4(4) . .
C26 C34 C27 74.5(5) . .
C26 C34 C25 90.7(6) . .
C27 C34 C25 159.4(7) . .
C26 C34 C28 124.8(6) . .
C27 C34 C28 50.4(4) . .
C25 C34 C28 140.5(6) . .
C26 C34 C30 131.9(6) . .
C27 C34 C30 148.4(6) . .
C25 C34 C30 41.5(4) . .
C28 C34 C30 100.1(5) . .
C26 C34 C29 161.7(5) . .
C27 C34 C29 99.0(5) . .
C25 C34 C29 90.7(5) . .
C28 C34 C29 50.1(3) . .
C30 C34 C29 50.2(3) . .
C24 C35 C25 94.6(6) . .
C24 C35 C33 75.8(5) . .
C25 C35 C33 165.7(7) . .
C24 C35 C30 137.5(6) . .
C25 C35 C30 43.0(5) . .
C33 C35 C30 144.7(6) . .
C24 C35 C32 121.7(6) . .
C25 C35 C32 140.8(7) . .
C33 C35 C32 46.1(4) . .
C30 C35 C32 99.0(4) . .
C24 C35 C31 163.5(5) . .
C25 C35 C31 93.4(6) . .
C33 C35 C31 93.5(5) . .
C30 C35 C31 51.3(3) . .
C32 C35 C31 47.8(3) . .
C42 C41 C46 121.3(3) . .
C42 C41 N2 119.3(2) . .
C46 C41 N2 119.4(3) . .
C41 C42 C43 118.3(2) . .
C41 C42 C53 122.6(3) . .
C43 C42 C53 119.1(3) . .
C44 C43 C42 121.4(3) . .
C45 C44 C43 118.4(3) . .
C45 C44 C59 120.4(3) . .
C43 C44 C59 121.1(3) . .
C44 C45 C46 121.9(3) . .
C45 C46 C41 118.6(3) . .
C45 C46 C47 119.2(2) . .
C41 C46 C47 122.1(3) . .
C48 C47 C52 113.5(3) . .
C48 C47 C46 121.6(3) . .
C52 C47 C46 124.7(3) . .
F5 C48 C47 117.4(3) . .
F5 C48 C49 118.1(3) . .
C47 C48 C49 124.5(3) . .
C48 C49 C50 119.3(3) . .
C49 C50 C51 119.1(3) . .
C49 C50 C60 120.5(3) . .
C51 C50 C60 120.3(3) . .
C52 C51 C50 118.9(3) . .
F6 C52 C51 117.9(3) . .
F6 C52 C47 117.4(3) . .
C51 C52 C47 124.6(3) . .
C54 C53 C58 113.9(2) . .
C54 C53 C42 123.5(3) . .
C58 C53 C42 122.5(3) . .
F8 C54 C53 116.9(2) . .
F8 C54 C55 118.6(3) . .
C53 C54 C55 124.5(3) . .
C54 C55 C56 119.7(3) . .
C55 C56 C57 118.3(2) . .
C55 C56 C61 121.5(3) . .
C57 C56 C61 120.1(3) . .
C58 C57 C56 119.6(3) . .
F7 C58 C57 118.1(3) . .
F7 C58 C53 118.0(2) . .
C57 C58 C53 123.9(3) . .
C50 C60 C61 112.3(2) . 2_565
C56 C61 C60 112.9(2) . 2_565
Ni2 C62 C66 132.8(7) . .
Ni2 C62 N2 93.6(5) . 2_565
C66 C62 N2 133.6(5) . 2_565
Ni2 C62 C63 16.9(3) . .
C66 C62 C63 116.0(5) . .
N2 C62 C63 110.4(5) 2_565 .
Ni2 C63 C64 130.3(6) . .
Ni2 C63 N2 94.3(5) . .
C64 C63 N2 135.2(5) . .
Ni2 C63 C62 16.4(3) . .
C64 C63 C62 114.0(5) . .
N2 C63 C62 110.6(4) . .
C75 C64 C63 150.6(5) . .
C75 C64 C73 58.6(4) . .
C63 C64 C73 150.8(5) . .
C75 C64 C65 44.8(4) . .
C63 C64 C65 106.0(4) . .
C73 C64 C65 102.8(4) . .
C75 C64 Ni2 131.2(4) . .
C63 C64 Ni2 19.4(3) . .
C73 C64 Ni2 170.1(3) . .
C65 C64 Ni2 86.7(3) . .
C70 C65 C75 89.3(7) . .
C70 C65 C74 85.4(7) . .
C75 C65 C74 168.1(8) . .
C70 C65 C64 132.7(7) . .
C75 C65 C64 43.4(4) . .
C74 C65 C64 140.7(7) . .
C70 C65 C66 126.0(7) . .
C75 C65 C66 143.5(7) . .
C74 C65 C66 40.6(4) . .
C64 C65 C66 100.8(4) . .
C70 C65 Ni2 174.4(6) . .
C75 C65 Ni2 93.9(6) . .
C74 C65 Ni2 90.5(5) . .
C64 C65 Ni2 50.7(2) . .
C66 C65 Ni2 50.1(2) . .
C74 C66 C62 151.8(5) . .
C74 C66 C67 53.3(4) . .
C62 C66 C67 154.8(5) . .
C74 C66 C65 49.2(4) . .
C62 C66 C65 103.0(4) . .
C67 C66 C65 102.2(4) . .
C74 C66 Ni2 133.7(4) . .
C62 C66 Ni2 18.1(3) . .
C67 C66 Ni2 172.9(4) . .
C65 C66 Ni2 84.9(3) . .
C74 C67 C68 83.2(6) . .
C74 C67 C66 49.8(4) . .
C68 C67 C66 133.0(6) . .
C67 C68 C69 123.3(5) . .
C67 C68 C74 47.4(4) . .
C69 C68 C74 76.2(4) . .
C70 C69 C68 106.5(5) . .
C70 C69 C74 53.9(4) . .
C68 C69 C74 52.6(3) . .
C65 C70 C69 128.4(7) . .
C65 C70 C75 47.6(5) . .
C69 C70 C75 175.9(6) . .
C65 C70 C74 53.3(5) . .
C69 C70 C74 75.5(4) . .
C75 C70 C74 100.4(5) . .
C65 C70 C71 121.2(6) . .
C69 C70 C71 109.7(6) . .
C75 C70 C71 74.4(4) . .
C74 C70 C71 174.4(6) . .
C72 C71 C70 106.4(5) . .
C72 C71 C75 55.0(3) . .
C70 C71 C75 51.4(4) . .
C73 C72 C71 127.3(5) . .
C73 C72 C75 51.7(4) . .
C71 C72 C75 76.1(4) . .
C72 C73 C75 80.4(5) . .
C72 C73 C64 128.3(6) . .
C75 C73 C64 48.0(4) . .
C66 C74 C67 77.0(5) . .
C66 C74 C65 90.3(6) . .
C67 C74 C65 165.6(8) . .
C66 C74 C68 126.4(6) . .
C67 C74 C68 49.4(4) . .
C65 C74 C68 142.6(6) . .
C66 C74 C70 131.5(6) . .
C67 C74 C70 150.8(7) . .
C65 C74 C70 41.2(4) . .
C68 C74 C70 101.7(5) . .
C66 C74 C69 173.2(6) . .
C67 C74 C69 100.4(6) . .
C65 C74 C69 91.5(6) . .
C68 C74 C69 51.2(4) . .
C70 C74 C69 50.5(4) . .
C64 C75 C65 91.8(6) . .
C64 C75 C73 73.5(5) . .
C65 C75 C73 162.6(8) . .
C64 C75 C70 134.9(6) . .
C65 C75 C70 43.1(5) . .
C73 C75 C70 150.5(6) . .
C64 C75 C72 121.4(6) . .
C65 C75 C72 145.3(7) . .
C73 C75 C72 47.9(4) . .
C70 C75 C72 103.1(5) . .
C64 C75 C71 167.8(5) . .
C65 C75 C71 96.7(6) . .
C73 C75 C71 96.6(5) . .
C70 C75 C71 54.2(4) . .
C72 C75 C71 48.9(3) . .
C112 C111 C116 113.1(3) . .
C112 C111 B1 128.6(2) . .
C116 C111 B1 118.0(2) . .
F12 C112 C113 115.1(2) . .
F12 C112 C111 121.0(3) . .
C113 C112 C111 123.9(3) . .
F13 C113 C114 119.9(3) . .
F13 C113 C112 120.2(3) . .
C114 C113 C112 119.9(3) . .
F14 C114 C113 119.9(3) . .
F14 C114 C115 121.2(3) . .
C113 C114 C115 119.0(3) . .
F15 C115 C116 120.9(2) . .
F15 C115 C114 119.9(3) . .
C116 C115 C114 119.3(3) . .
F16 C116 C115 115.7(2) . .
F16 C116 C111 119.4(3) . .
C115 C116 C111 124.9(2) . .
C126 C121 C122 112.5(3) . .
C126 C121 B1 127.1(2) . .
C122 C121 B1 119.8(3) . .
F22 C122 C123 116.3(3) . .
F22 C122 C121 118.9(3) . .
C123 C122 C121 124.7(3) . .
F23 C123 C124 120.1(3) . .
F23 C123 C122 120.4(3) . .
C124 C123 C122 119.5(3) . .
F24 C124 C123 120.1(3) . .
F24 C124 C125 121.2(3) . .
C123 C124 C125 118.7(3) . .
F25 C125 C124 119.7(3) . .
F25 C125 C126 120.1(3) . .
C124 C125 C126 120.2(3) . .
F26 C126 C125 114.9(3) . .
F26 C126 C121 120.7(2) . .
C125 C126 C121 124.3(3) . .
C136 C131 C132 112.5(3) . .
C136 C131 B1 129.0(3) . .
C132 C131 B1 118.3(2) . .
F32 C132 C133 116.3(3) . .
F32 C132 C131 118.8(3) . .
C133 C132 C131 124.9(3) . .
F33 C133 C132 120.6(2) . .
F33 C133 C134 120.5(3) . .
C132 C133 C134 118.9(3) . .
F34 C134 C135 120.5(3) . .
F34 C134 C133 119.9(3) . .
C135 C134 C133 119.5(3) . .
F35 C135 C134 120.2(3) . .
F35 C135 C136 120.6(3) . .
C134 C135 C136 119.2(3) . .
F36 C136 C135 114.5(2) . .
F36 C136 C131 120.8(3) . .
C135 C136 C131 124.8(3) . .
C146 C141 C142 113.1(3) . .
C146 C141 B1 127.6(2) . .
C142 C141 B1 119.2(2) . .
F42 C142 C143 115.8(2) . .
F42 C142 C141 119.0(2) . .
C143 C142 C141 125.2(3) . .
F43 C143 C142 121.8(3) . .
F43 C143 C144 119.6(3) . .
C142 C143 C144 118.6(3) . .
F44 C144 C145 120.5(3) . .
F44 C144 C143 120.5(3) . .
C145 C144 C143 119.0(3) . .
F45 C145 C144 119.3(3) . .
F45 C145 C146 120.8(2) . .
C144 C145 C146 119.9(3) . .
F46 C146 C145 115.0(2) . .
F46 C146 C141 120.9(2) . .
C145 C146 C141 124.1(3) . .
Cl2 C160 Cl1 111.66(18) . .
C131 B1 C121 112.8(2) . .
C131 B1 C111 101.7(2) . .
C121 B1 C111 115.0(2) . .
C131 B1 C141 112.6(2) . .
C121 B1 C141 101.9(2) . .
C111 B1 C141 113.4(2) . .

loop_
_geom_bond_atom_site_label_1
_geom_bond_atom_site_label_2
_geom_bond_distance
_geom_bond_site_symmetry_2
Ni1 C22 0.766(7) .
Ni1 C23 0.891(7) .
Ni1 N1 1.734(3) 2_666
Ni1 N1 1.770(3) .
Ni1 C26 1.861(3) .
Ni1 C24 1.897(3) .
Ni1 Ni1 2.3632(16) 2_666
Ni1 C25 2.433(7) .
Ni2 C62 0.792(6) .
Ni2 C63 0.816(6) .
Ni2 N2 1.748(3) 2_565
Ni2 N2 1.769(3) .
Ni2 C66 1.866(3) .
Ni2 C64 1.876(3) .
Ni2 Ni2 2.3686(16) 2_565
Ni2 C65 2.421(8) .
F1 C8 1.357(3) .
F2 C12 1.349(3) .
F3 C14 1.351(3) .
F4 C18 1.349(3) .
F5 C48 1.355(4) .
F6 C52 1.357(4) .
F7 C58 1.354(3) .
F8 C54 1.350(3) .
F12 C112 1.357(3) .
F13 C113 1.351(3) .
F14 C114 1.346(4) .
F15 C115 1.346(3) .
F16 C116 1.356(3) .
F22 C122 1.358(4) .
F23 C123 1.354(4) .
F24 C124 1.348(4) .
F25 C125 1.354(4) .
F26 C126 1.354(3) .
F32 C132 1.363(3) .
F33 C133 1.346(4) .
F34 C134 1.353(4) .
F35 C135 1.348(3) .
F36 C136 1.363(3) .
F42 C142 1.354(3) .
F43 C143 1.341(3) .
F44 C144 1.343(3) .
F45 C145 1.345(3) .
F46 C146 1.353(3) .
N1 C1 1.434(4) .
N1 C23 1.498(8) .
N1 C22 1.535(8) 2_666
N1 Ni1 1.734(3) 2_666
N2 C41 1.442(4) .
N2 C62 1.509(7) 2_565
N2 C63 1.510(7) .
N2 Ni2 1.748(3) 2_565
C1 C6 1.397(4) .
C1 C2 1.410(4) .
C2 C3 1.391(4) .
C2 C13 1.492(3) .
C3 C4 1.396(4) .
C4 C5 1.385(4) .
C4 C19 1.511(5) .
C5 C6 1.383(4) .
C6 C7 1.505(4) .
C7 C8 1.384(4) .
C7 C12 1.387(4) .
C8 C9 1.376(4) .
C9 C10 1.394(4) .
C10 C11 1.385(4) .
C10 C20 1.521(4) .
C11 C12 1.383(4) .
C13 C18 1.378(4) .
C13 C14 1.392(4) .
C14 C15 1.374(4) .
C15 C16 1.393(4) .
C16 C17 1.382(4) .
C16 C21 1.518(4) .
C17 C18 1.391(4) .
C20 C21 1.536(4) 2_666
C21 C20 1.536(4) 2_666
C22 C26 1.235(8) .
C22 N1 1.535(8) 2_666
C22 C23 1.579(10) .
C23 C24 1.217(8) .
C24 C35 1.087(7) .
C24 C33 1.480(7) .
C24 C25 1.640(7) .
C25 C30 1.085(9) .
C25 C35 1.144(9) .
C25 C34 1.287(9) .
C25 C26 1.709(7) .
C26 C34 1.109(7) .
C26 C27 1.389(7) .
C27 C34 1.183(9) .
C27 C28 1.242(8) .
C28 C29 1.535(9) .
C28 C34 1.596(8) .
C29 C30 1.545(9) .
C29 C34 1.948(10) .
C30 C35 1.591(8) .
C30 C31 1.601(9) .
C30 C34 1.633(9) .
C31 C32 1.518(8) .
C31 C35 2.005(9) .
C32 C33 1.205(8) .
C32 C35 1.658(8) .
C33 C35 1.305(10) .
C41 C42 1.392(4) .
C41 C46 1.398(4) .
C42 C43 1.409(4) .
C42 C53 1.498(4) .
C43 C44 1.391(4) .
C44 C45 1.387(4) .
C44 C59 1.518(4) .
C45 C46 1.393(4) .
C46 C47 1.490(4) .
C47 C48 1.378(4) .
C47 C52 1.396(4) .
C48 C49 1.380(5) .
C49 C50 1.381(4) .
C50 C51 1.383(4) .
C50 C60 1.518(4) .
C51 C52 1.374(4) .
C53 C54 1.382(4) .
C53 C58 1.394(4) .
C54 C55 1.384(4) .
C55 C56 1.385(4) .
C56 C57 1.394(4) .
C56 C61 1.511(4) .
C57 C58 1.385(4) .
C60 C61 1.549(4) 2_565
C61 C60 1.549(4) 2_565
C62 C66 1.235(7) .
C62 N2 1.509(7) 2_565
C62 C63 1.541(8) .
C63 C64 1.242(6) .
C64 C75 1.128(7) .
C64 C73 1.456(7) .
C64 C65 1.640(9) .
C65 C70 1.069(10) .
C65 C75 1.156(10) .
C65 C74 1.300(10) .
C65 C66 1.718(8) .
C66 C74 1.118(7) .
C66 C67 1.427(7) .
C67 C74 1.173(9) .
C67 C68 1.210(8) .
C68 C69 1.553(9) .
C68 C74 1.583(8) .
C69 C70 1.543(9) .
C69 C74 1.935(9) .
C70 C75 1.564(9) .
C70 C74 1.616(9) .
C70 C71 1.624(9) .
C71 C72 1.497(8) .
C71 C75 1.928(10) .
C72 C73 1.226(8) .
C72 C75 1.628(8) .
C73 C75 1.296(9) .
C111 C112 1.392(4) .
C111 C116 1.395(4) .
C111 B1 1.655(4) .
C112 C113 1.385(4) .
C113 C114 1.374(4) .
C114 C115 1.379(4) .
C115 C116 1.371(4) .
C121 C126 1.387(4) .
C121 C122 1.398(4) .
C121 B1 1.654(4) .
C122 C123 1.383(4) .
C123 C124 1.368(5) .
C124 C125 1.370(5) .
C125 C126 1.380(4) .
C131 C136 1.388(4) .
C131 C132 1.400(4) .
C131 B1 1.649(4) .
C132 C133 1.372(4) .
C133 C134 1.378(4) .
C134 C135 1.371(4) .
C135 C136 1.382(4) .
C141 C146 1.385(4) .
C141 C142 1.392(4) .
C141 B1 1.656(4) .
C142 C143 1.370(4) .
C143 C144 1.388(4) .
C144 C145 1.368(4) .
C145 C146 1.379(4) .
C160 Cl2 1.753(4) .
C160 Cl1 1.768(3) .
